data_7250165
loop_
_publ_author_name
'van der Poll, Hendrik J.'
'Erasmus, Rudolph'
'Rademeyer, Melanie'

_publ_section_title
;
 Structures and band gaps of lead-free dabconium-containing hybrid
 alkali-metal halide perovskites
;
_journal_issue 16
_journal_name_full CrystEngComm
_journal_page_first 2545
_journal_page_last 2558
_journal_paper_doi 10.1039/D4CE00907J
_journal_volume 27
_journal_year 2025
_chemical_formula_moiety 'Br3 Cs, C6 H14 N2'
_chemical_formula_sum 'C6 H14 Br3 Cs N2'
_chemical_formula_weight 486.83
_space_group_crystal_system orthorhombic
_space_group_IT_number 60
_space_group_name_Hall '-P 2n 2ab'
_space_group_name_H-M_alt 'P b c n'
_atom_sites_solution_hydrogens geom
_atom_sites_solution_primary difmap
_audit_creation_method SHELXL-2018/3
_audit_update_record
;
2025-02-17 deposited with the CCDC.	2025-03-21 downloaded from the CCDC.
;
_cell_angle_alpha 90
_cell_angle_beta 90
_cell_angle_gamma 90
_cell_formula_units_Z 8
_cell_length_a 9.8044(2)
_cell_length_b 9.8273(3)
_cell_length_c 27.3662(7)
_cell_measurement_reflns_used 9474
_cell_measurement_temperature 150(2)
_cell_measurement_theta_max 31.0530
_cell_measurement_theta_min 2.4950
_cell_volume 2636.75(12)
_computing_cell_refinement 'SAINT (Bruker, 2014)'
_computing_data_collection 'APEX2 (Bruker, 2014)'
_computing_data_reduction 'SAINT (Bruker, 2014)'
_computing_molecular_graphics 'Mercury (Macrae <i> et al</i>., 2008)'
_computing_publication_material 'Mercury (Macrae <i> et al</i>., 2008)'
_computing_structure_refinement 'SHELXL-2018/3 (Sheldrick, 2018)'
_computing_structure_solution 'SHELXTS (Sheldrick, 2015)'
_diffrn_ambient_temperature 150(2)
_diffrn_measured_fraction_theta_full 0.964
_diffrn_measured_fraction_theta_max 0.777
_diffrn_measurement_device_type 'Bruker kappa, Photon 100 CMOS'
_diffrn_measurement_method '\f and \w scans'
_diffrn_radiation_type MoK\a
_diffrn_radiation_wavelength 0.71073
_diffrn_reflns_av_R_equivalents 0.0444
_diffrn_reflns_av_unetI/netI 0.0312
_diffrn_reflns_Laue_measured_fraction_full 0.964
_diffrn_reflns_Laue_measured_fraction_max 0.777
_diffrn_reflns_limit_h_max 12
_diffrn_reflns_limit_h_min -12
_diffrn_reflns_limit_k_max 10
_diffrn_reflns_limit_k_min -10
_diffrn_reflns_limit_l_max 34
_diffrn_reflns_limit_l_min -32
_diffrn_reflns_number 20554
_diffrn_reflns_point_group_measured_fraction_full 0.964
_diffrn_reflns_point_group_measured_fraction_max 0.777
_diffrn_reflns_theta_full 25.242
_diffrn_reflns_theta_max 30.866
_diffrn_reflns_theta_min 2.077
_exptl_absorpt_coefficient_mu 11.862
_exptl_absorpt_correction_T_max 1.00000
_exptl_absorpt_correction_T_min 0.30776
_exptl_absorpt_correction_type multi-scan
_exptl_absorpt_process_details 'SADABS (Bruker, 2014)'
_exptl_crystal_colour Colourless
_exptl_crystal_density_diffrn 2.453
_exptl_crystal_description Block
_exptl_crystal_F_000 1792
_exptl_crystal_size_max 0.121
_exptl_crystal_size_mid 0.104
_exptl_crystal_size_min 0.077
_refine_diff_density_max 1.393
_refine_diff_density_min -1.523
_refine_diff_density_rms 0.188
_refine_ls_extinction_method none
_refine_ls_goodness_of_fit_ref 1.052
_refine_ls_hydrogen_treatment constr
_refine_ls_matrix_type full
_refine_ls_number_parameters 124
_refine_ls_number_reflns 3387
_refine_ls_number_restraints 0
_refine_ls_restrained_S_all 1.052
_refine_ls_R_factor_all 0.0429
_refine_ls_R_factor_gt 0.0344
_refine_ls_shift/su_max 0.001
_refine_ls_shift/su_mean 0.000
_refine_ls_structure_factor_coef Fsqd
_refine_ls_weighting_details 'w=1/[\s^2^(Fo^2^)+(0.0422P)^2^+6.3540P] where P=(Fo^2^+2Fc^2^)/3'
_refine_ls_weighting_scheme calc
_refine_ls_wR_factor_gt 0.0802
_refine_ls_wR_factor_ref 0.0832
_reflns_Friedel_coverage 0.000
_reflns_number_gt 2981
_reflns_number_total 3387
_reflns_threshold_expression 'I > 2\s(I)'
_cod_data_source_file d4ce00907j2.cif
_cod_data_source_block DCsBr3
_cod_depositor_comments 'Adding full bibliography for 7250161--7250169.cif.'
_cod_database_code 7250165
_shelx_shelxl_version_number 2018/3
_shelx_space_group_comment
;
The symmetry employed for this shelxl refinement is uniquely defined
by the following loop, which should always be used as a source of
symmetry information in preference to the above space-group names.
They are only intended as comments.
;

loop_
_space_group_symop_operation_xyz
'x, y, z'
'-x+1/2, -y+1/2, z+1/2'
'-x, y, -z+1/2'
'x+1/2, -y+1/2, -z'
'-x, -y, -z'
'x-1/2, y-1/2, -z-1/2'
'x, -y, z-1/2'
'-x-1/2, y-1/2, z'

loop_
_atom_site_label
_atom_site_type_symbol
_atom_site_fract_x
_atom_site_fract_y
_atom_site_fract_z
_atom_site_U_iso_or_equiv
_atom_site_adp_type
_atom_site_occupancy
_atom_site_site_symmetry_order
_atom_site_calc_flag
_atom_site_refinement_flags_posn
_atom_site_refinement_flags_adp
_atom_site_refinement_flags_occupancy
_atom_site_disorder_assembly
_atom_site_disorder_group
Cs1 Cs 0.500000 1.00937(4) 0.250000 0.01613(11) Uani 1 2 d S T P . .
Cs2 Cs 0.500000 1.000000 0.500000 0.01807(11) Uani 1 2 d S . P . .
N2 N 0.5669(4) 0.4326(4) 0.40488(14) 0.0246(9) Uani 1 1 d . . . . .
H2 H 0.614273 0.379434 0.430993 0.030 Uiso 1 1 calc R U . . .
N1 N 0.4502(5) 0.5643(5) 0.34017(15) 0.0328(10) Uani 1 1 d . . . . .
H1 H 0.403383 0.618658 0.314212 0.039 Uiso 1 1 calc R U . . .
C4 C 0.5925(5) 0.5807(6) 0.41285(18) 0.0308(12) Uani 1 1 d . . . . .
H4A H 0.691326 0.597325 0.417274 0.037 Uiso 1 1 calc R U . . .
H4B H 0.544201 0.612137 0.442544 0.037 Uiso 1 1 calc R U . . .
C2 C 0.5340(6) 0.4566(6) 0.31674(16) 0.0288(11) Uani 1 1 d . . . . .
H2A H 0.592517 0.496779 0.291033 0.035 Uiso 1 1 calc R U . . .
H2B H 0.474151 0.387603 0.301403 0.035 Uiso 1 1 calc R U . . .
C1 C 0.6219(5) 0.3905(5) 0.35584(17) 0.0247(10) Uani 1 1 d . . . . .
H1A H 0.618891 0.290217 0.352549 0.030 Uiso 1 1 calc R U . . .
H1B H 0.717845 0.420497 0.352380 0.030 Uiso 1 1 calc R U . . .
C6 C 0.3462(6) 0.5030(7) 0.3726(2) 0.0417(17) Uani 1 1 d . . . . .
H6A H 0.276979 0.454275 0.352936 0.050 Uiso 1 1 calc R U . . .
H6B H 0.299539 0.575021 0.391624 0.050 Uiso 1 1 calc R U . . .
C5 C 0.4174(5) 0.4039(6) 0.4072(2) 0.0340(12) Uani 1 1 d . . . . .
H5A H 0.383472 0.416461 0.440979 0.041 Uiso 1 1 calc R U . . .
H5B H 0.398949 0.308889 0.397110 0.041 Uiso 1 1 calc R U . . .
C3 C 0.5414(8) 0.6559(7) 0.3690(2) 0.0434(15) Uani 1 1 d . . . . .
H3A H 0.490438 0.737890 0.379407 0.052 Uiso 1 1 calc R U . . .
H3B H 0.619289 0.685418 0.348539 0.052 Uiso 1 1 calc R U . . .
Br3A Br 0.69477(5) 1.30577(5) 0.50203(2) 0.02297(15) Uani 0.9712(15) 1 d . . P A 1
Br3B Br 0.7250(18) 1.2764(19) 0.5249(8) 0.02297(15) Uani 0.0288(15) 1 d . . P A 2
Br2A Br 0.53086(6) 1.03537(6) 0.37551(2) 0.02244(15) Uani 0.9795(13) 1 d . . P A 1
Br2B Br 0.532(3) 0.935(3) 0.3760(7) 0.02244(15) Uani 0.0205(13) 1 d . . P A 2
Br1A Br 0.27396(9) 0.73585(7) 0.26215(5) 0.0238(2) Uani 0.976(4) 1 d . . P A 1
Br1B Br 0.243(4) 0.753(3) 0.2792(17) 0.0238(2) Uani 0.024(4) 1 d . . P A 2

loop_
_atom_site_aniso_label
_atom_site_aniso_U_11
_atom_site_aniso_U_22
_atom_site_aniso_U_33
_atom_site_aniso_U_23
_atom_site_aniso_U_13
_atom_site_aniso_U_12
Cs1 0.0167(2) 0.0147(3) 0.01703(19) 0.000 0.00025(12) 0.000
Cs2 0.0196(2) 0.0175(3) 0.01708(19) 0.00110(12) 0.00101(13) -0.00027(14)
N2 0.025(2) 0.025(3) 0.0241(19) 0.0048(16) -0.0006(16) 0.0030(16)
N1 0.040(3) 0.028(3) 0.030(2) 0.0040(18) -0.008(2) 0.010(2)
C4 0.025(3) 0.033(3) 0.035(3) -0.014(2) -0.002(2) -0.004(2)
C2 0.034(3) 0.027(3) 0.026(2) -0.004(2) 0.002(2) -0.004(2)
C1 0.022(2) 0.019(3) 0.034(3) -0.0044(19) 0.002(2) 0.0019(19)
C6 0.019(3) 0.063(5) 0.043(4) -0.005(3) -0.001(2) 0.005(3)
C5 0.029(3) 0.029(3) 0.044(3) 0.002(2) 0.014(2) -0.006(2)
C3 0.070(5) 0.015(3) 0.045(3) -0.004(2) -0.004(3) -0.007(3)
Br3A 0.0226(3) 0.0200(3) 0.0263(3) 0.00261(19) -0.0042(2) -0.00299(19)
Br3B 0.0226(3) 0.0200(3) 0.0263(3) 0.00261(19) -0.0042(2) -0.00299(19)
Br2A 0.0264(2) 0.0241(4) 0.0168(2) -0.00117(16) -0.00085(17) 0.0002(2)
Br2B 0.0264(2) 0.0241(4) 0.0168(2) -0.00117(16) -0.00085(17) 0.0002(2)
Br1A 0.0197(3) 0.0187(3) 0.0330(5) 0.0045(2) -0.0036(3) -0.0046(2)
Br1B 0.0197(3) 0.0187(3) 0.0330(5) 0.0045(2) -0.0036(3) -0.0046(2)

loop_
_atom_type_symbol
_atom_type_description
_atom_type_scat_dispersion_real
_atom_type_scat_dispersion_imag
_atom_type_scat_source
C C 0.0033 0.0016 'International Tables Vol C Tables 4.2.6.8 and 6.1.1.4'
H H 0.0000 0.0000 'International Tables Vol C Tables 4.2.6.8 and 6.1.1.4'
Br Br -0.2901 2.4595 'International Tables Vol C Tables 4.2.6.8 and 6.1.1.4'
Cs Cs -0.3680 2.1192 'International Tables Vol C Tables 4.2.6.8 and 6.1.1.4'
N N 0.0061 0.0033 'International Tables Vol C Tables 4.2.6.8 and 6.1.1.4'

loop_
_geom_angle_atom_site_label_1
_geom_angle_atom_site_label_2
_geom_angle_atom_site_label_3
_geom_angle
_geom_angle_site_symmetry_1
_geom_angle_site_symmetry_3
_geom_angle_publ_flag
Br2A Cs1 Br2A 171.52(2) . 3_655 ?
Br2A Cs1 Br1B 96.8(8) . 6_666 ?
Br2A Cs1 Br1B 77.3(8) 3_655 6_666 ?
Br2A Cs1 Br1B 77.3(8) . 8_665 ?
Br2A Cs1 Br1B 96.8(8) 3_655 8_665 ?
Br1B Cs1 Br1B 92.6(10) 6_666 8_665 ?
Br2A Cs1 Br1A 91.02(2) . . ?
Br2A Cs1 Br1A 95.50(2) 3_655 . ?
Br2A Cs1 Br1A 95.49(2) . 3_655 ?
Br2A Cs1 Br1A 91.02(2) 3_655 3_655 ?
Br1A Cs1 Br1A 79.64(4) . 3_655 ?
Br2A Cs1 Br1A 88.87(2) . 6_666 ?
Br2A Cs1 Br1A 85.75(2) 3_655 6_666 ?
Br1A Cs1 Br1A 169.20(3) . 6_666 ?
Br1A Cs1 Br1A 89.623(5) 3_655 6_666 ?
Br2A Cs1 Br1A 85.75(2) . 8_665 ?
Br2A Cs1 Br1A 88.87(2) 3_655 8_665 ?
Br1A Cs1 Br1A 89.623(5) . 8_665 ?
Br1A Cs1 Br1A 169.20(3) 3_655 8_665 ?
Br1A Cs1 Br1A 101.14(3) 6_666 8_665 ?
Br1B Cs1 Br2B 107.8(10) 6_666 . ?
Br1B Cs1 Br2B 88.8(9) 8_665 . ?
Br2A Cs1 Br2B 172.3(5) . 3_655 ?
Br2A Cs1 Br2B 16.2(5) 3_655 3_655 ?
Br1A Cs1 Br2B 83.0(5) . 3_655 ?
Br1A Cs1 Br2B 78.8(5) 3_655 3_655 ?
Br1A Cs1 Br2B 96.1(5) 6_666 3_655 ?
Br1A Cs1 Br2B 98.9(5) 8_665 3_655 ?
Br2A Cs1 Br1B 102.0(6) . 3_655 ?
Br2A Cs1 Br1B 83.9(7) 3_655 3_655 ?
Br1A Cs1 Br1B 85.9(7) . 3_655 ?
Br1A Cs1 Br1B 9.1(8) 3_655 3_655 ?
Br1A Cs1 Br1B 83.5(6) 6_666 3_655 ?
Br1A Cs1 Br1B 171.1(4) 8_665 3_655 ?
Br1B Cs1 Br1B 179.3(6) 6_666 . ?
Br1B Cs1 Br1B 87.2(3) 8_665 . ?
Br2B Cs1 Br1B 72.9(8) . . ?
Br2B Cs1 Br1B 90.5(9) 3_655 . ?
Br1B Cs1 Br1B 92.9(14) 3_655 . ?
Br2A Cs2 Br2A 179.999(19) 5_676 . ?
Br2A Cs2 Br2B 16.4(5) 5_676 5_676 ?
Br2A Cs2 Br2B 163.6(5) . 5_676 ?
Br2B Cs2 Br2B 180.0(8) 5_676 . ?
Br2A Cs2 Br3B 79.3(3) 5_676 8_755 ?
Br2A Cs2 Br3B 100.7(3) . 8_755 ?
Br2A Cs2 Br3B 100.7(3) 5_676 4_476 ?
Br2A Cs2 Br3B 79.3(3) . 4_476 ?
Br2A Cs2 Br3A 90.248(13) 5_676 8_755 ?
Br2A Cs2 Br3A 89.752(13) . 8_755 ?
Br2A Cs2 Br3A 89.752(13) 5_676 4_476 ?
Br2A Cs2 Br3A 90.248(13) . 4_476 ?
Br3A Cs2 Br3A 180.0 8_755 4_476 ?
Br2A Cs2 Br3A 96.723(13) 5_676 . ?
Br2A Cs2 Br3A 83.277(13) . . ?
Br3A Cs2 Br3A 90.081(4) 8_755 . ?
Br3A Cs2 Br3A 89.919(4) 4_476 . ?
Br2A Cs2 Br3A 83.277(13) 5_676 5_676 ?
Br2A Cs2 Br3A 96.723(13) . 5_676 ?
Br3A Cs2 Br3A 89.919(4) 8_755 5_676 ?
Br3A Cs2 Br3A 90.081(4) 4_476 5_676 ?
Br3A Cs2 Br3A 180.0 . 5_676 ?
Br2B Cs2 Br3B 74.3(6) 5_676 . ?
Br2B Cs2 Br3B 105.7(6) . . ?
Br3B Cs2 Br3B 88.00(14) 8_755 . ?
Br3B Cs2 Br3B 92.00(14) 4_476 . ?
Br2A Cs2 Br3B 93.3(3) 5_676 5_676 ?
Br2A Cs2 Br3B 86.7(3) . 5_676 ?
Br3A Cs2 Br3B 96.6(3) 8_755 5_676 ?
Br3A Cs2 Br3B 83.4(3) 4_476 5_676 ?
Br3A Cs2 Br3B 167.9(4) . 5_676 ?
Br3A Cs2 Br3B 12.1(4) 5_676 5_676 ?
C4 N2 C5 110.1(4) . . ?
C4 N2 C1 109.8(4) . . ?
C5 N2 C1 109.8(4) . . ?
C4 N2 H2 109.1 . . ?
C5 N2 H2 109.1 . . ?
C1 N2 H2 109.1 . . ?
C6 N1 C2 110.5(5) . . ?
C6 N1 C3 109.9(4) . . ?
C2 N1 C3 109.0(5) . . ?
C6 N1 H1 109.1 . . ?
C2 N1 H1 109.1 . . ?
C3 N1 H1 109.1 . . ?
N2 C4 C3 107.9(4) . . ?
N2 C4 H4A 110.1 . . ?
C3 C4 H4A 110.1 . . ?
N2 C4 H4B 110.1 . . ?
C3 C4 H4B 110.1 . . ?
H4A C4 H4B 108.4 . . ?
N1 C2 C1 108.3(4) . . ?
N1 C2 H2A 110.0 . . ?
C1 C2 H2A 110.0 . . ?
N1 C2 H2B 110.0 . . ?
C1 C2 H2B 110.0 . . ?
H2A C2 H2B 108.4 . . ?
N2 C1 C2 107.9(4) . . ?
N2 C1 H1A 110.1 . . ?
C2 C1 H1A 110.1 . . ?
N2 C1 H1B 110.1 . . ?
C2 C1 H1B 110.1 . . ?
H1A C1 H1B 108.4 . . ?
N1 C6 C5 108.5(4) . . ?
N1 C6 H6A 110.0 . . ?
C5 C6 H6A 110.0 . . ?
N1 C6 H6B 110.0 . . ?
C5 C6 H6B 110.0 . . ?
H6A C6 H6B 108.4 . . ?
N2 C5 C6 107.5(4) . . ?
N2 C5 H5A 110.2 . . ?
C6 C5 H5A 110.2 . . ?
N2 C5 H5B 110.2 . . ?
C6 C5 H5B 110.2 . . ?
H5A C5 H5B 108.5 . . ?
N1 C3 C4 109.0(5) . . ?
N1 C3 H3A 109.9 . . ?
C4 C3 H3A 109.9 . . ?
N1 C3 H3B 109.9 . . ?
C4 C3 H3B 109.9 . . ?
H3A C3 H3B 108.3 . . ?
Cs2 Br3A Cs2 154.905(17) 4_576 . ?
Cs2 Br3B Cs2 155.0(6) 4_576 . ?
Cs2 Br2A Cs1 165.761(19) . . ?
Cs2 Br2B Cs1 155.1(10) . . ?
Cs1 Br1A Cs1 164.632(19) . 6_556 ?
Cs1 Br1B Cs1 154.1(15) 6_556 . ?

loop_
_geom_bond_atom_site_label_1
_geom_bond_atom_site_label_2
_geom_bond_distance
_geom_bond_site_symmetry_2
_geom_bond_publ_flag
Cs1 Br2A 3.4574(4) . ?
Cs1 Br2A 3.4575(4) 3_655 ?
Cs1 Br1B 3.47(2) 6_666 ?
Cs1 Br1B 3.47(2) 8_665 ?
Cs1 Br1A 3.4996(6) . ?
Cs1 Br1A 3.4996(6) 3_655 ?
Cs1 Br1A 3.5042(6) 6_666 ?
Cs1 Br1A 3.5042(6) 8_665 ?
Cs1 Br2B 3.54(2) . ?
Cs1 Br2B 3.54(2) 3_655 ?
Cs1 Br1B 3.65(3) 3_655 ?
Cs1 Br1B 3.65(3) . ?
Cs2 Br2A 3.4378(4) 5_676 ?
Cs2 Br2A 3.4379(4) . ?
Cs2 Br2B 3.466(19) 5_676 ?
Cs2 Br2B 3.467(19) . ?
Cs2 Br3B 3.545(17) 8_755 ?
Cs2 Br3B 3.545(17) 4_476 ?
Cs2 Br3A 3.5500(5) 8_755 ?
Cs2 Br3A 3.5500(5) 4_476 ?
Cs2 Br3A 3.5608(5) . ?
Cs2 Br3A 3.5608(5) 5_676 ?
Cs2 Br3B 3.564(17) . ?
Cs2 Br3B 3.564(17) 5_676 ?
N2 C4 1.492(7) . ?
N2 C5 1.494(7) . ?
N2 C1 1.505(6) . ?
N2 H2 1.0000 . ?
N1 C6 1.480(7) . ?
N1 C2 1.486(7) . ?
N1 C3 1.494(8) . ?
N1 H1 1.0000 . ?
C4 C3 1.496(8) . ?
C4 H4A 0.9900 . ?
C4 H4B 0.9900 . ?
C2 C1 1.519(7) . ?
C2 H2A 0.9900 . ?
C2 H2B 0.9900 . ?
C1 H1A 0.9900 . ?
C1 H1B 0.9900 . ?
C6 C5 1.527(8) . ?
C6 H6A 0.9900 . ?
C6 H6B 0.9900 . ?
C5 H5A 0.9900 . ?
C5 H5B 0.9900 . ?
C3 H3A 0.9900 . ?
C3 H3B 0.9900 . ?

loop_
_geom_hbond_atom_site_label_D
_geom_hbond_atom_site_label_H
_geom_hbond_atom_site_label_A
_geom_hbond_distance_DH
_geom_hbond_distance_HA
_geom_hbond_distance_DA
_geom_hbond_angle_DHA
_geom_hbond_site_symmetry_A
_geom_hbond_publ_flag
N2 H2 Br3A^a 1.00 2.22 3.193(4) 164.1 1_545 yes
N2 H2 Br3B^b 1.00 2.97 3.94(2) 165.3 1_545 yes
N1 H1 Br1A^a 1.00 2.23 3.222(4) 172.4 . yes
N1 H1 Br1B^b 1.00 2.27 3.22(3) 158.4 . yes
C4 H4A Br2A^a 0.99 3.02 3.857(5) 143.5 8_755 yes
C4 H4B Br3A^a 0.99 2.91 3.822(5) 154.3 5_676 yes
C4 H4B Br3B^b 0.99 2.99 3.817(18) 141.3 5_676 yes
C2 H2A Br1A^a 0.99 3.06 3.967(6) 153.2 3_655 yes
C2 H2B Br1A^a 0.99 3.05 4.007(6) 163.2 8_655 yes
C2 H2B Br1B^b 0.99 2.57 3.52(5) 160.1 8_655 yes
C1 H1A Br2A^a 0.99 2.72 3.642(5) 154.7 1_545 yes
C1 H1B Br2A^a 0.99 2.78 3.729(5) 160.0 8_755 yes
C1 H1B Br2B^b 0.99 2.54 3.46(3) 155.4 8_755 yes
C6 H6A Br2B^b 0.99 3.10 3.77(3) 126.0 8_655 yes
C6 H6A Br1B^b 0.99 2.83 3.65(5) 140.6 8_655 yes
C6 H6B Br3A^a 0.99 3.14 3.932(6) 138.2 5_676 yes
C6 H6B Br3B^b 0.99 2.72 3.613(19) 149.9 5_676 yes
C5 H5A Br3B^b 0.99 2.62 3.19(2) 116.2 4_466 yes
C5 H5B Br2A^a 0.99 3.04 3.887(6) 144.1 1_545 yes
C3 H3A Br2A^a 0.99 2.95 3.735(6) 136.7 . yes
C3 H3A Br2B^b 0.99 1.98 2.75(3) 132.7 . yes
N2 H2 Br3A^a 1.00 2.22 3.193(4) 164.1 1_545 yes
N2 H2 Br3B^b 1.00 2.97 3.94(2) 165.3 1_545 yes
N1 H1 Br1A^a 1.00 2.23 3.222(4) 172.4 . yes
N1 H1 Br1B^b 1.00 2.27 3.22(3) 158.4 . yes
C4 H4A Br2A^a 0.99 3.02 3.857(5) 143.5 8_755 yes
C4 H4B Br3A^a 0.99 2.91 3.822(5) 154.3 5_676 yes
C4 H4B Br3B^b 0.99 2.99 3.817(18) 141.3 5_676 yes
C2 H2A Br1A^a 0.99 3.06 3.967(6) 153.2 3_655 yes
C2 H2B Br1A^a 0.99 3.05 4.007(6) 163.2 8_655 yes
C2 H2B Br1B^b 0.99 2.57 3.52(5) 160.1 8_655 yes
C1 H1A Br2A^a 0.99 2.72 3.642(5) 154.7 1_545 yes
C1 H1B Br2A^a 0.99 2.78 3.729(5) 160.0 8_755 yes
C1 H1B Br2B^b 0.99 2.54 3.46(3) 155.4 8_755 yes
C6 H6A Br2B^b 0.99 3.10 3.77(3) 126.0 8_655 yes
C6 H6A Br1B^b 0.99 2.83 3.65(5) 140.6 8_655 yes
C6 H6B Br3A^a 0.99 3.14 3.932(6) 138.2 5_676 yes
C6 H6B Br3B^b 0.99 2.72 3.613(19) 149.9 5_676 yes
C5 H5A Br3B^b 0.99 2.62 3.19(2) 116.2 4_466 yes
C5 H5B Br2A^a 0.99 3.04 3.887(6) 144.1 1_545 yes
C3 H3A Br2A^a 0.99 2.95 3.735(6) 136.7 . yes
C3 H3A Br2B^b 0.99 1.98 2.75(3) 132.7 . yes

loop_
_geom_torsion_atom_site_label_1
_geom_torsion_atom_site_label_2
_geom_torsion_atom_site_label_3
_geom_torsion_atom_site_label_4
_geom_torsion
_geom_torsion_site_symmetry_1
_geom_torsion_site_symmetry_2
_geom_torsion_site_symmetry_3
_geom_torsion_site_symmetry_4
_geom_torsion_publ_flag
C5 N2 C4 C3 -69.9(5) . . . . ?
C1 N2 C4 C3 51.0(6) . . . . ?
C6 N1 C2 C1 -69.2(5) . . . . ?
C3 N1 C2 C1 51.7(6) . . . . ?
C4 N2 C1 C2 -68.9(5) . . . . ?
C5 N2 C1 C2 52.2(5) . . . . ?
N1 C2 C1 N2 14.2(6) . . . . ?
C2 N1 C6 C5 51.7(6) . . . . ?
C3 N1 C6 C5 -68.7(6) . . . . ?
C4 N2 C5 C6 51.5(5) . . . . ?
C1 N2 C5 C6 -69.5(5) . . . . ?
N1 C6 C5 N2 15.0(6) . . . . ?
C6 N1 C3 C4 50.7(7) . . . . ?
C2 N1 C3 C4 -70.6(6) . . . . ?
N2 C4 C3 N1 15.7(7) . . . . ?
